data_7214876
loop_
_publ_author_name
'Zhao, Junwei'
'Luo, Jie'
'Chen, Lijuan'
'Yuan, Jing'
'Li, Huiying'
'Ma, Pengtao'
'Wang, Jingping'
'Niu, Jingyang'

_publ_section_title
;
 Novel 1-D double-chain organic--inorganic hybrid polyoxotungstates
 constructed from dimeric copper--lanthanide heterometallic
 silicotungstate units
;
_journal_issue 23
_journal_name_full CrystEngComm
_journal_page_first 7981
_journal_paper_doi 10.1039/c2ce26007g
_journal_volume 14
_journal_year 2012
_chemical_formula_sum 'C18 H96 Cu3 Dy2 N12 O94 Si2 W22'
_chemical_formula_weight 6601.57
_chemical_name_systematic
;
?
;
_space_group_IT_number 2
_symmetry_cell_setting triclinic
_symmetry_space_group_name_Hall '-P 1'
_symmetry_space_group_name_H-M 'P -1'
_atom_sites_solution_hydrogens geom
_atom_sites_solution_primary direct
_atom_sites_solution_secondary difmap
_audit_creation_method SHELXL-97
_cell_angle_alpha 85.392(6)
_cell_angle_beta 75.320(3)
_cell_angle_gamma 74.299(3)
_cell_formula_units_Z 1
_cell_length_a 11.363(6)
_cell_length_b 12.518(5)
_cell_length_c 21.355(4)
_cell_measurement_reflns_used 9786
_cell_measurement_temperature 296(2)
_cell_measurement_theta_max 25.00
_cell_measurement_theta_min 1.95
_cell_volume 2828.6(19)
_computing_cell_refinement 'Bruker XSCANS'
_computing_data_collection 'Bruker XSCANS'
_computing_data_reduction 'Bruker SHELXTL'
_computing_molecular_graphics 'Bruker SHELXTL'
_computing_publication_material 'Bruker SHELXTL'
_computing_structure_refinement 'SHELXL-97 (Sheldrick, 1997)'
_computing_structure_solution 'SHELXS-97 (Sheldrick, 1990)'
_diffrn_ambient_temperature 296(2)
_diffrn_detector_area_resol_mean none
_diffrn_measured_fraction_theta_full 0.982
_diffrn_measured_fraction_theta_max 0.982
_diffrn_measurement_device_type 'Bruker P4'
_diffrn_measurement_method '\w scans'
_diffrn_radiation_monochromator graphite
_diffrn_radiation_source 'fine-focus sealed tube'
_diffrn_radiation_type MoK\a
_diffrn_radiation_wavelength 0.71073
_diffrn_reflns_av_R_equivalents 0.0851
_diffrn_reflns_av_sigmaI/netI 0.1857
_diffrn_reflns_limit_h_max 8
_diffrn_reflns_limit_h_min -13
_diffrn_reflns_limit_k_max 14
_diffrn_reflns_limit_k_min -14
_diffrn_reflns_limit_l_max 20
_diffrn_reflns_limit_l_min -25
_diffrn_reflns_number 14148
_diffrn_reflns_theta_full 25.00
_diffrn_reflns_theta_max 25.00
_diffrn_reflns_theta_min 1.95
_diffrn_standards_decay_% none
_diffrn_standards_interval_count none
_diffrn_standards_interval_time none
_diffrn_standards_number none
_exptl_absorpt_coefficient_mu 24.243
_exptl_absorpt_correction_T_max 0.2472
_exptl_absorpt_correction_T_min 0.0359
_exptl_absorpt_correction_type multi-scan
_exptl_absorpt_process_details SADABS
_exptl_crystal_colour Purple
_exptl_crystal_density_diffrn 3.876
_exptl_crystal_density_method 'not measured'
_exptl_crystal_description Prism
_exptl_crystal_F_000 2915
_exptl_crystal_size_max 0.41
_exptl_crystal_size_mid 0.27
_exptl_crystal_size_min 0.08
_refine_diff_density_max 4.267
_refine_diff_density_min -4.982
_refine_diff_density_rms 0.786
_refine_ls_extinction_method none
_refine_ls_goodness_of_fit_ref 1.031
_refine_ls_hydrogen_treatment constr
_refine_ls_matrix_type full
_refine_ls_number_parameters 621
_refine_ls_number_reflns 9786
_refine_ls_number_restraints 210
_refine_ls_restrained_S_all 1.041
_refine_ls_R_factor_all 0.1421
_refine_ls_R_factor_gt 0.1045
_refine_ls_shift/su_max 0.005
_refine_ls_shift/su_mean 0.000
_refine_ls_structure_factor_coef Fsqd
_refine_ls_weighting_details 'calc w=1/[\s^2^(Fo^2^)+(0.1032P)^2^+0.0000P] where P=(Fo^2^+2Fc^2^)/3'
_refine_ls_weighting_scheme calc
_refine_ls_wR_factor_gt 0.2307
_refine_ls_wR_factor_ref 0.2432
_reflns_number_gt 5247
_reflns_number_total 9786
_reflns_threshold_expression >2sigma(I)
_cod_data_source_file c2ce26007g.txt
_cod_data_source_block 8
_cod_depositor_comments
;
The following automatic conversions were performed:

'_symmetry_cell_setting' value 'Triclinic' changed to 'triclinic'
according to
/usr/data/users/saulius/automatic-downloads/retrospective/RSC/lib/dictionaries/cif_core.dic
dictionary named 'cif_core.dic' version 2.4.2 from 2011-04-26.

Automatic conversion script
Id: cif_fix_values 2281 2013-09-26 08:29:07Z andrius 
;
_cod_original_cell_volume 2829(2)
_cod_original_sg_symbol_H-M P-1
_cod_database_code 7214876

loop_
_symmetry_equiv_pos_as_xyz
'x, y, z'
'-x, -y, -z'

loop_
_atom_site_label
_atom_site_type_symbol
_atom_site_fract_x
_atom_site_fract_y
_atom_site_fract_z
_atom_site_U_iso_or_equiv
_atom_site_adp_type
_atom_site_occupancy
_atom_site_symmetry_multiplicity
_atom_site_calc_flag
_atom_site_refinement_flags
Dy1 Dy 1.3943(2) 0.79693(17) -0.26524(9) 0.0383(5) Uani 0.95 1 d P
Dy1' Dy 1.474(4) 0.794(3) -0.2734(18) 0.033(9) Uiso 0.05 1 d P
Si1 Si 1.7465(9) 0.8030(8) -0.2313(4) 0.027(2) Uani 1 1 d .
O1W O 1.351(3) 0.790(3) -0.3694(15) 0.078 Uiso 1 1 d .
O2W O 1.247(3) 0.965(3) -0.2976(15) 0.075 Uiso 1 1 d .
O3W O 1.346(3) 0.618(3) -0.2819(15) 0.085(11) Uani 1 1 d .
O4W O 2.074(2) 1.423(2) -0.4582(12) 0.051(7) Uani 1 1 d U
O5W O 0.524(7) 0.402(7) 0.446(4) 0.11(3) Uiso 0.50 1 d P
O6W O 0.384(4) 0.683(4) 0.087(2) 0.035(12) Uani 0.50 1 d PU
O7W O 0.476(3) 0.542(3) 0.2509(16) 0.079(10) Uani 1 1 d U
O8W O 0.532(3) 0.828(3) 0.0275(15) 0.069(9) Uani 1 1 d U
O9W O 0.007(3) 0.860(3) 0.2138(15) 0.070(9) Uani 1 1 d U
O1 O 1.744(2) 1.055(2) -0.0464(12) 0.049(7) Uani 1 1 d U
O2 O 1.946(2) 0.924(2) -0.1344(11) 0.034(6) Uani 1 1 d U
O3 O 1.606(2) 0.953(2) -0.0982(10) 0.037(7) Uani 1 1 d .
O4 O 1.816(2) 0.813(2) -0.1775(10) 0.032(6) Uani 1 1 d U
O5 O 1.748(2) 1.0484(19) -0.1805(10) 0.031(6) Uani 1 1 d U
O6 O 1.794(2) 0.823(2) -0.0555(11) 0.047(7) Uani 1 1 d .
O7 O 1.864(2) 0.599(2) -0.0276(11) 0.036(6) Uani 1 1 d U
O8 O 1.887(2) 0.569(2) -0.1576(11) 0.039(6) Uani 1 1 d U
O9 O 1.677(2) 0.687(2) -0.0873(11) 0.042(7) Uani 1 1 d .
O10 O 2.003(2) 0.706(2) -0.1275(11) 0.037(6) Uani 1 1 d .
O11 O 2.177(2) 0.814(2) -0.2004(10) 0.034(6) Uani 1 1 d U
O12 O 1.995(2) 0.910(2) -0.2661(10) 0.034(6) Uani 1 1 d .
O13 O 2.058(2) 0.694(2) -0.2533(11) 0.033(6) Uani 1 1 d U
O14 O 1.624(3) 1.234(2) -0.2406(13) 0.053(7) Uani 1 1 d U
O15 O 1.7484(19) 0.9109(18) -0.2814(10) 0.025(5) Uani 1 1 d U
O16 O 1.836(2) 1.086(2) -0.3030(12) 0.046(7) Uani 1 1 d U
O17 O 1.619(2) 1.087(2) -0.3276(11) 0.037(6) Uani 1 1 d U
O18 O 1.533(2) 1.0413(19) -0.1993(11) 0.031(6) Uani 1 1 d .
O19 O 1.349(2) 1.050(2) -0.0853(12) 0.055(8) Uani 1 1 d U
O20 O 1.356(2) 0.930(2) -0.1870(11) 0.039(6) Uani 1 1 d U
O21 O 1.601(2) 0.808(2) -0.1938(9) 0.034(6) Uani 1 1 d .
O22 O 1.442(2) 0.8199(19) -0.0840(11) 0.039(7) Uani 1 1 d .
O23 O 1.472(2) 0.597(2) -0.0648(11) 0.047(7) Uani 1 1 d .
O24 O 1.427(2) 0.686(2) -0.1794(12) 0.040(6) Uani 1 1 d U
O25 O 1.679(2) 0.572(2) -0.1803(11) 0.037(6) Uani 1 1 d U
O26 O 1.864(2) 0.376(2) -0.2079(12) 0.046(7) Uani 1 1 d U
O27 O 1.784(2) 0.5121(19) -0.3058(11) 0.034(6) Uani 1 1 d .
O28 O 1.8155(18) 0.6958(17) -0.2713(9) 0.018(4) Uani 1 1 d U
O29 O 1.998(2) 0.512(2) -0.2791(11) 0.036(6) Uani 1 1 d U
O30 O 2.173(2) 0.590(2) -0.3732(11) 0.034(6) Uani 1 1 d U
O31 O 1.932(2) 0.616(2) -0.3854(12) 0.043(7) Uiso 1 1 d .
O32 O 1.996(2) 0.795(2) -0.3603(10) 0.036(6) Uani 1 1 d .
O33 O 2.065(2) 0.994(2) -0.3910(12) 0.049(7) Uani 1 1 d .
O34 O 1.832(2) 0.965(2) -0.3985(11) 0.036(6) Uani 1 1 d U
O35 O 1.617(2) 0.987(2) -0.4396(10) 0.038(6) Uani 1 1 d U
O36 O 1.526(2) 0.907(2) -0.3203(11) 0.039(6) Uani 1 1 d .
O37 O 1.745(2) 0.788(2) -0.3874(12) 0.045(7) Uani 1 1 d U
O38 O 1.732(2) 0.585(2) -0.4264(11) 0.039(6) Uani 1 1 d U
O39 O 1.580(2) 0.6850(19) -0.3114(10) 0.032(6) Uani 1 1 d U
W1 W 1.76068(15) 0.95736(13) -0.10412(6) 0.0303(4) Uani 1 1 d .
W2 W 1.84088(15) 0.67817(13) -0.09347(7) 0.0321(4) Uani 1 1 d .
W3 W 2.02977(15) 0.81063(13) -0.19815(7) 0.0322(4) Uani 1 1 d .
W4 W 1.67207(15) 1.09353(12) -0.25037(7) 0.0314(4) Uani 1 1 d .
W5 W 1.45269(14) 0.94970(13) -0.13867(7) 0.0330(4) Uani 1 1 d .
W6 W 1.53070(15) 0.67712(13) -0.12717(7) 0.0327(4) Uani 1 1 d .
W7 W 1.83530(14) 0.51275(12) -0.22687(7) 0.0310(4) Uani 1 1 d .
W8 W 2.02848(14) 0.64171(13) -0.33212(7) 0.0300(4) Uani 1 1 d .
W9 W 1.94027(15) 0.94846(13) -0.34601(7) 0.0326(4) Uani 1 1 d .
W10 W 1.65610(15) 0.94207(13) -0.36868(7) 0.0329(4) Uani 1 1 d .
W11 W 1.7422(2) 0.64179(15) -0.35752(9) 0.0271(5) Uani 0.95 1 d P
W11' W 1.792(4) 0.635(5) -0.365(2) 0.042(16) Uiso 0.05 1 d P
Cu1 Cu 2.0749(5) 1.2469(4) -0.4152(2) 0.0492(14) Uani 1 1 d .
Cu2 Cu 2.0000 1.0000 0.0000 0.090(3) Uani 1 2 d SG
N5 N 2.1337(13) 0.8384(7) -0.0364(4) 0.093(8) Uiso 1 1 d GDU
H5A H 2.1268 0.8285 -0.0764 0.111 Uiso 1 1 calc R
H5B H 2.2125 0.8439 -0.0400 0.111 Uiso 1 1 calc R
N6 N 1.9269(8) 0.9031(6) 0.0756(3) 0.116(17) Uiso 1 1 d G
H6A H 1.9118 0.9337 0.1145 0.139 Uiso 1 1 calc R
H6B H 1.8568 0.8877 0.0707 0.139 Uiso 1 1 calc R
C7 C 2.1203(19) 0.7504(8) -0.0023(6) 0.074 Uiso 1 1 d GDU
H7A H 2.1996 0.7431 0.0100 0.089 Uiso 1 1 calc R
C8 C 2.0449(14) 0.7984(7) 0.0637(5) 0.077 Uiso 1 1 d GD
H8A H 2.1051 0.8149 0.0840 0.092 Uiso 1 1 calc R
H8B H 2.0164 0.7381 0.0887 0.092 Uiso 1 1 calc R
C9 C 2.129(3) 0.6272(11) 0.0127(9) 0.079 Uiso 1 1 d G
H9A H 2.0987 0.6169 0.0584 0.118 Uiso 1 1 calc R
H9B H 2.2153 0.5851 -0.0008 0.118 Uiso 1 1 calc R
H9C H 2.0788 0.6024 -0.0102 0.118 Uiso 1 1 calc R
N1 N 2.254(3) 1.210(3) -0.4593(14) 0.072 Uiso 1 1 d G
H1A H 2.2770 1.1446 -0.4795 0.086 Uiso 1 1 calc R
H1B H 2.2710 1.2630 -0.4887 0.086 Uiso 1 1 calc R
N2 N 2.121(3) 1.271(3) -0.3320(14) 0.062(11) Uani 1 1 d D
H2B H 2.0819 1.3407 -0.3179 0.075 Uiso 1 1 calc R
H2C H 2.0960 1.2235 -0.3011 0.075 Uiso 1 1 calc R
N3 N 1.883(3) 1.287(3) -0.3793(14) 0.039(8) Uani 1 1 d U
H3A H 1.8608 1.2332 -0.3525 0.047 Uiso 1 1 calc R
H3B H 1.8582 1.3507 -0.3569 0.047 Uiso 1 1 calc R
N4 N 2.032(3) 1.208(3) -0.4922(17) 0.066(11) Uani 1 1 d U
H4B H 2.0480 1.2569 -0.5247 0.079 Uiso 1 1 calc R
H4C H 2.0772 1.1398 -0.5054 0.079 Uiso 1 1 calc R
C1 C 2.321(4) 1.204(4) -0.407(2) 0.070 Uiso 1 1 d D
H1C H 2.3563 1.1260 -0.3997 0.085 Uiso 1 1 calc R
H1D H 2.3913 1.2360 -0.4253 0.085 Uiso 1 1 calc R
C2 C 2.258(3) 1.254(4) -0.344(2) 0.080 Uiso 1 1 d D
H2A H 2.2552 1.3299 -0.3605 0.096 Uiso 1 1 calc R
C3 C 2.307(7) 1.271(7) -0.288(3) 0.14(3) Uiso 1 1 d .
H3C H 2.2385 1.2908 -0.2507 0.215 Uiso 1 1 calc R
H3D H 2.3499 1.3286 -0.2984 0.215 Uiso 1 1 calc R
H3E H 2.3652 1.2029 -0.2792 0.215 Uiso 1 1 calc R
C4 C 1.826(3) 1.301(5) -0.431(2) 0.075(15) Uani 1 1 d DU
H4A H 1.8400 1.3696 -0.4534 0.090 Uiso 1 1 calc R
C5 C 1.901(4) 1.213(4) -0.475(2) 0.068(14) Uani 1 1 d U
H5C H 1.8903 1.1431 -0.4548 0.081 Uiso 1 1 calc R
H5D H 1.8703 1.2227 -0.5138 0.081 Uiso 1 1 calc R
C6 C 1.689(3) 1.317(4) -0.4122(19) 0.062(14) Uani 1 1 d D
H6C H 1.6510 1.3823 -0.3864 0.093 Uiso 1 1 calc R
H6D H 1.6697 1.2537 -0.3876 0.093 Uiso 1 1 calc R
H6E H 1.6569 1.3256 -0.4503 0.093 Uiso 1 1 calc R

loop_
_atom_site_aniso_label
_atom_site_aniso_U_11
_atom_site_aniso_U_22
_atom_site_aniso_U_33
_atom_site_aniso_U_23
_atom_site_aniso_U_13
_atom_site_aniso_U_12
Dy1 0.0438(14) 0.0308(13) 0.0299(11) -0.0081(9) 0.0006(9) 0.0012(9)
Si1 0.031(6) 0.025(6) 0.025(5) -0.011(5) 0.001(4) -0.009(5)
O3W 0.08(2) 0.07(3) 0.06(2) -0.05(2) -0.010(18) 0.038(19)
O4W 0.054(10) 0.047(11) 0.045(10) -0.005(8) -0.006(8) -0.006(8)
O6W 0.030(14) 0.035(14) 0.040(14) 0.000(9) -0.011(9) -0.006(10)
O7W 0.077(13) 0.073(13) 0.084(13) -0.006(9) -0.017(9) -0.018(9)
O8W 0.074(12) 0.061(12) 0.066(12) 0.002(9) -0.010(8) -0.013(9)
O9W 0.079(12) 0.062(12) 0.070(12) -0.007(9) -0.013(8) -0.020(9)
O1 0.056(10) 0.041(11) 0.045(10) -0.007(8) -0.005(8) -0.010(8)
O2 0.030(9) 0.039(10) 0.038(9) -0.004(8) -0.020(7) -0.004(8)
O3 0.039(15) 0.050(18) 0.026(13) 0.000(12) 0.006(11) -0.029(13)
O4 0.046(10) 0.030(10) 0.022(9) -0.011(7) -0.007(7) -0.010(8)
O5 0.040(9) 0.025(9) 0.026(9) -0.002(7) -0.009(7) -0.004(8)
O6 0.061(18) 0.041(19) 0.035(15) -0.012(14) -0.023(13) 0.006(14)
O7 0.046(10) 0.024(9) 0.036(9) -0.003(8) -0.009(7) -0.008(8)
O8 0.035(9) 0.035(10) 0.043(10) -0.001(8) -0.011(7) 0.000(8)
O9 0.050(17) 0.036(17) 0.036(15) -0.018(13) 0.010(12) -0.017(13)
O10 0.024(14) 0.046(18) 0.045(15) 0.003(13) -0.029(11) 0.002(12)
O11 0.042(10) 0.033(10) 0.024(9) 0.004(8) -0.012(7) -0.005(8)
O12 0.032(14) 0.049(18) 0.025(13) -0.011(12) -0.009(10) -0.013(12)
O13 0.033(9) 0.031(10) 0.032(9) -0.002(8) -0.014(7) 0.005(8)
O14 0.064(11) 0.042(11) 0.053(11) -0.002(8) -0.012(8) -0.016(9)
O15 0.028(9) 0.019(9) 0.027(9) 0.000(7) -0.006(7) -0.001(7)
O16 0.056(10) 0.038(10) 0.039(10) -0.007(8) -0.001(8) -0.012(8)
O17 0.038(9) 0.034(10) 0.037(9) 0.007(8) -0.019(7) 0.001(8)
O18 0.028(14) 0.019(14) 0.045(15) -0.003(12) -0.019(11) 0.005(10)
O19 0.057(11) 0.051(11) 0.041(10) -0.006(9) 0.000(8) 0.002(8)
O20 0.038(10) 0.040(10) 0.037(10) -0.016(8) -0.014(7) 0.001(8)
O21 0.041(15) 0.047(18) 0.011(11) -0.011(11) 0.006(10) -0.015(13)
O22 0.041(15) 0.019(15) 0.046(16) -0.015(13) 0.003(12) 0.002(11)
O23 0.043(17) 0.06(2) 0.027(14) 0.003(14) 0.001(12) -0.003(14)
O24 0.036(10) 0.039(10) 0.041(10) -0.002(8) -0.016(7) 0.003(8)
O25 0.033(9) 0.042(10) 0.043(10) -0.002(8) -0.022(7) -0.009(8)
O26 0.045(10) 0.040(10) 0.042(10) -0.003(8) 0.001(8) -0.003(8)
O27 0.046(15) 0.023(15) 0.038(14) -0.012(12) -0.011(12) -0.015(12)
O28 0.018(5) 0.018(5) 0.018(5) -0.0001(10) -0.0046(14) -0.0045(16)
O29 0.041(10) 0.028(10) 0.035(9) -0.009(8) -0.006(7) -0.003(8)
O30 0.034(9) 0.036(10) 0.041(9) -0.009(8) -0.027(7) -0.004(8)
O32 0.035(15) 0.052(19) 0.024(13) 0.006(13) -0.014(11) -0.008(13)
O33 0.061(19) 0.029(18) 0.039(16) -0.007(14) -0.005(13) 0.011(13)
O34 0.047(10) 0.028(10) 0.032(9) -0.008(8) -0.017(7) 0.001(8)
O35 0.043(10) 0.039(10) 0.026(9) -0.003(8) -0.017(7) 0.006(8)
O36 0.035(15) 0.041(18) 0.039(15) -0.022(13) -0.019(12) 0.010(12)
O37 0.049(10) 0.035(10) 0.047(10) -0.006(8) 0.001(8) -0.014(8)
O38 0.040(10) 0.046(10) 0.029(9) -0.007(8) -0.012(7) -0.003(8)
O39 0.043(9) 0.026(9) 0.030(9) -0.007(7) -0.013(7) -0.008(8)
W1 0.0479(10) 0.0191(9) 0.0199(8) -0.0114(6) -0.0090(7) 0.0017(7)
W2 0.0459(10) 0.0221(9) 0.0236(8) -0.0042(7) -0.0094(7) 0.0013(7)
W3 0.0421(10) 0.0255(9) 0.0282(8) -0.0110(7) -0.0102(7) -0.0026(7)
W4 0.0508(10) 0.0156(9) 0.0231(8) -0.0079(7) -0.0086(7) 0.0011(7)
W5 0.0400(10) 0.0271(10) 0.0217(8) -0.0097(7) -0.0031(7) 0.0068(7)
W6 0.0411(10) 0.0252(9) 0.0243(8) -0.0045(7) -0.0029(7) 0.0005(7)
W7 0.0412(9) 0.0182(9) 0.0284(8) -0.0092(7) -0.0046(7) -0.0003(7)
W8 0.0352(9) 0.0236(9) 0.0268(8) -0.0146(7) -0.0023(6) -0.0011(7)
W9 0.0493(10) 0.0230(9) 0.0233(8) -0.0071(7) -0.0047(7) -0.0074(7)
W10 0.0486(10) 0.0245(9) 0.0230(8) -0.0084(7) -0.0097(7) -0.0017(7)
W11 0.0308(13) 0.0236(10) 0.0234(9) -0.0156(7) -0.0008(9) -0.0022(9)
Cu1 0.074(4) 0.031(3) 0.031(3) -0.015(2) -0.004(2) 0.001(3)
Cu2 0.067(6) 0.084(8) 0.130(9) 0.038(7) -0.053(6) -0.022(5)
N2 0.09(3) 0.07(3) 0.028(19) -0.027(19) 0.001(18) -0.03(2)
N3 0.035(11) 0.040(11) 0.041(11) 0.004(9) -0.009(8) -0.007(9)
N4 0.070(14) 0.065(14) 0.061(13) -0.003(9) -0.013(9) -0.019(10)
C4 0.076(17) 0.076(17) 0.074(17) -0.006(10) -0.018(10) -0.021(10)
C5 0.071(16) 0.063(16) 0.067(16) -0.007(10) -0.016(10) -0.014(10)
C6 0.05(3) 0.10(4) 0.04(2) -0.02(3) 0.00(2) -0.03(3)

loop_
_atom_type_symbol
_atom_type_description
_atom_type_scat_dispersion_real
_atom_type_scat_dispersion_imag
_atom_type_scat_source
C C 0.0033 0.0016 'International Tables Vol C Tables 4.2.6.8 and 6.1.1.4'
H H 0.0000 0.0000 'International Tables Vol C Tables 4.2.6.8 and 6.1.1.4'
N N 0.0061 0.0033 'International Tables Vol C Tables 4.2.6.8 and 6.1.1.4'
O O 0.0106 0.0060 'International Tables Vol C Tables 4.2.6.8 and 6.1.1.4'
Si Si 0.0817 0.0704 'International Tables Vol C Tables 4.2.6.8 and 6.1.1.4'
Cu Cu 0.3201 1.2651 'International Tables Vol C Tables 4.2.6.8 and 6.1.1.4'
Dy Dy -0.1892 4.4098 'International Tables Vol C Tables 4.2.6.8 and 6.1.1.4'
W W -0.8490 6.8722 'International Tables Vol C Tables 4.2.6.8 and 6.1.1.4'

loop_
_geom_angle_atom_site_label_1
_geom_angle_atom_site_label_2
_geom_angle_atom_site_label_3
_geom_angle
_geom_angle_site_symmetry_1
_geom_angle_site_symmetry_3
Dy1' Dy1 O39 40(3) . .
Dy1' Dy1 O24 86(3) . .
O39 Dy1 O24 81.1(8) . .
Dy1' Dy1 O20 89(3) . .
O39 Dy1 O20 126.7(8) . .
O24 Dy1 O20 79.7(9) . .
Dy1' Dy1 O36 44(3) . .
O39 Dy1 O36 71.8(8) . .
O24 Dy1 O36 124.9(8) . .
O20 Dy1 O36 79.7(8) . .
Dy1' Dy1 O1W 105(3) . .
O39 Dy1 O1W 83.5(10) . .
O24 Dy1 O1W 140.0(10) . .
O20 Dy1 O1W 137.4(11) . .
O36 Dy1 O1W 83.9(9) . .
Dy1' Dy1 O11 158(3) . 1_455
O39 Dy1 O11 147.6(8) . 1_455
O24 Dy1 O11 78.2(8) . 1_455
O20 Dy1 O11 73.6(8) . 1_455
O36 Dy1 O11 140.6(8) . 1_455
O1W Dy1 O11 96.6(9) . 1_455
Dy1' Dy1 O2W 120(3) . .
O39 Dy1 O2W 136.5(9) . .
O24 Dy1 O2W 142.2(9) . .
O20 Dy1 O2W 73.6(10) . .
O36 Dy1 O2W 76.1(9) . .
O1W Dy1 O2W 64.3(11) . .
O11 Dy1 O2W 68.9(8) 1_455 .
Dy1' Dy1 O3W 115(3) . .
O39 Dy1 O3W 75.3(9) . .
O24 Dy1 O3W 73.1(10) . .
O20 Dy1 O3W 141.7(9) . .
O36 Dy1 O3W 138.3(9) . .
O1W Dy1 O3W 67.4(11) . .
O11 Dy1 O3W 74.9(8) 1_455 .
O2W Dy1 O3W 113.9(11) . .
Dy1 Dy1' O39 120(3) . .
Dy1 Dy1' O36 117(4) . .
O39 Dy1' O36 101(2) . .
Dy1 Dy1' O24 73(2) . .
O39 Dy1' O24 91.4(19) . .
O36 Dy1' O24 155(2) . .
Dy1 Dy1' O20 70(3) . .
O39 Dy1' O20 160(3) . .
O36 Dy1' O20 87.1(17) . .
O24 Dy1' O20 74.9(14) . .
Dy1 Dy1' O21 128(3) . .
O39 Dy1' O21 94(2) . .
O36 Dy1' O21 89.1(18) . .
O24 Dy1' O21 68.6(13) . .
O20 Dy1' O21 67.0(12) . .
Dy1 Dy1' O1W 57(2) . .
O39 Dy1' O1W 84.6(18) . .
O36 Dy1' O1W 85.1(17) . .
O24 Dy1' O1W 117.5(17) . .
O20 Dy1' O1W 114.8(19) . .
O21 Dy1' O1W 173.8(18) . .
Dy1 Dy1' W11 139(3) . .
O39 Dy1' W11 19.9(10) . .
O36 Dy1' W11 83.5(15) . .
O24 Dy1' W11 103.7(15) . .
O20 Dy1' W11 150.1(17) . .
O21 Dy1' W11 84.5(13) . .
O1W Dy1' W11 92.6(13) . .
Dy1 Dy1' W10 134(3) . .
O39 Dy1' W10 84.5(16) . .
O36 Dy1' W10 18.0(10) . .
O24 Dy1' W10 150.6(18) . .
O20 Dy1' W10 99.9(13) . .
O21 Dy1' W10 82.6(11) . .
O1W Dy1' W10 91.2(12) . .
W11 Dy1' W10 66.2(7) . .
Dy1 Dy1' W6 98(3) . .
O39 Dy1' W6 89.0(17) . .
O36 Dy1' W6 129.7(19) . .
O24 Dy1' W6 28.4(8) . .
O20 Dy1' W6 71.8(11) . .
O21 Dy1' W6 40.6(7) . .
O1W Dy1' W6 145.3(15) . .
W11 Dy1' W6 92.7(11) . .
W10 Dy1' W6 122.2(12) . .
Dy1 Dy1' W5 96(3) . .
O39 Dy1' W5 134(2) . .
O36 Dy1' W5 84.3(15) . .
O24 Dy1' W5 71.9(11) . .
O20 Dy1' W5 27.7(7) . .
O21 Dy1' W5 39.6(8) . .
O1W Dy1' W5 141.4(17) . .
W11 Dy1' W5 122.7(13) . .
W10 Dy1' W5 90.0(9) . .
W6 Dy1' W5 56.0(6) . .
O28 Si1 O4 110.6(14) . .
O28 Si1 O21 114.0(11) . .
O4 Si1 O21 106.4(12) . .
O28 Si1 O15 108.0(11) . .
O4 Si1 O15 108.9(12) . .
O21 Si1 O15 108.9(13) . .
Dy1 O1W Dy1' 17.6(8) . .
W3 O2 W1 118.4(11) . .
W1 O3 W5 153.1(12) . .
Si1 O4 W1 126.6(15) . .
Si1 O4 W3 124.5(12) . .
W1 O4 W3 91.2(8) . .
Si1 O4 W2 122.6(12) . .
W1 O4 W2 91.2(7) . .
W3 O4 W2 90.5(8) . .
W4 O5 W1 149.2(12) . .
W1 O6 W2 123.0(13) . .
W2 O8 W7 144.8(14) . .
W2 O9 W6 151.8(13) . .
W2 O10 W3 120.9(12) . .
W3 O11 Dy1 148.0(13) . 1_655
W3 O12 W9 152.3(13) . .
W3 O13 W8 147.9(14) . .
Si1 O15 W4 124.7(11) . .
Si1 O15 W10 124.2(12) . .
W4 O15 W10 92.8(8) . .
Si1 O15 W9 123.0(12) . .
W4 O15 W9 90.5(7) . .
W10 O15 W9 92.2(7) . .
W4 O16 W9 120.7(13) . .
W4 O17 W10 119.2(12) . .
W5 O18 W4 156.2(13) . .
W5 O20 Dy1 130.1(13) . .
W5 O20 Dy1' 111.7(15) . .
Dy1 O20 Dy1' 20.5(10) . .
Si1 O21 W6 127.0(14) . .
Si1 O21 W5 129.2(13) . .
W6 O21 W5 93.4(7) . .
Si1 O21 Dy1' 110.9(14) . .
W6 O21 Dy1' 92.4(11) . .
W5 O21 Dy1' 94.5(13) . .
W5 O22 W6 114.8(11) . .
W6 O24 Dy1 131.8(13) . .
W6 O24 Dy1' 113.1(15) . .
Dy1 O24 Dy1' 21.5(11) . .
W7 O25 W6 161.5(14) . .
W7 O27 W11 123.3(11) . .
W7 O27 W11' 118.7(19) . .
W11 O27 W11' 15.9(14) . .
Si1 O28 W11' 131.8(18) . .
Si1 O28 W8 128.3(10) . .
W11' O28 W8 78.8(13) . .
Si1 O28 W7 123.9(10) . .
W11' O28 W7 89.7(15) . .
W8 O28 W7 89.8(7) . .
Si1 O28 W11 123.0(12) . .
W11' O28 W11 12.7(11) . .
W8 O28 W11 91.4(7) . .
W7 O28 W11 89.3(7) . .
W7 O29 W8 121.5(13) . .
W11' O31 W8 124(3) . .
W11' O31 W11 0(2) . .
W8 O31 W11 123.4(13) . .
W9 O32 W8 153.4(12) . .
W9 O34 W10 124.1(11) . .
W10 O36 Dy1' 143(2) . .
W10 O36 Dy1 159.6(14) . .
Dy1' O36 Dy1 19.2(14) . .
W11' O37 W11 16.1(13) . .
W11' O37 W10 154(2) . .
W11 O37 W10 141.7(12) . .
W11 O38 W11' 16.8(14) . .
Dy1' O39 W11 142.0(19) . .
Dy1' O39 Dy1 19.6(14) . .
W11 O39 Dy1 159.4(12) . .
Dy1' O39 W11' 139(2) . .
W11 O39 W11' 3.9(14) . .
Dy1 O39 W11' 157.5(17) . .
O1 W1 O3 103.4(11) . .
O1 W1 O6 100.8(11) . .
O3 W1 O6 92.0(11) . .
O1 W1 O5 102.3(11) . .
O3 W1 O5 86.9(10) . .
O6 W1 O5 156.5(10) . .
O1 W1 O2 96.9(11) . .
O3 W1 O2 159.7(10) . .
O6 W1 O2 84.1(10) . .
O5 W1 O2 88.7(9) . .
O1 W1 O4 170.3(11) . .
O3 W1 O4 85.0(10) . .
O6 W1 O4 73.7(9) . .
O5 W1 O4 82.9(9) . .
O2 W1 O4 74.8(9) . .
O7 W2 O9 100.6(11) . .
O7 W2 O8 101.1(11) . .
O9 W2 O8 89.6(10) . .
O7 W2 O6 99.3(11) . .
O9 W2 O6 90.1(11) . .
O8 W2 O6 159.3(10) . .
O7 W2 O10 101.6(10) . .
O9 W2 O10 157.8(10) . .
O8 W2 O10 87.5(10) . .
O6 W2 O10 85.0(11) . .
O7 W2 O4 170.4(10) . .
O9 W2 O4 83.9(9) . .
O8 W2 O4 87.3(9) . .
O6 W2 O4 72.1(9) . .
O10 W2 O4 74.0(9) . .
O11 W3 O13 101.6(11) . .
O11 W3 O12 101.0(10) . .
O13 W3 O12 88.6(10) . .
O11 W3 O2 96.8(10) . .
O13 W3 O2 161.2(9) . .
O12 W3 O2 92.0(10) . .
O11 W3 O10 100.2(10) . .
O13 W3 O10 86.9(10) . .
O12 W3 O10 158.8(9) . .
O2 W3 O10 85.7(10) . .
O11 W3 O4 170.9(9) . .
O13 W3 O4 85.8(9) . .
O12 W3 O4 84.4(8) . .
O2 W3 O4 75.6(8) . .
O10 W3 O4 74.6(8) . .
O14 W4 O5 101.0(12) . .
O14 W4 O16 97.3(12) . .
O5 W4 O16 87.3(10) . .
O14 W4 O17 98.5(12) . .
O5 W4 O17 160.3(10) . .
O16 W4 O17 88.1(11) . .
O14 W4 O18 104.3(11) . .
O5 W4 O18 86.4(9) . .
O16 W4 O18 158.3(10) . .
O17 W4 O18 90.9(9) . .
O14 W4 O15 170.5(10) . .
O5 W4 O15 85.7(9) . .
O16 W4 O15 76.2(9) . .
O17 W4 O15 74.6(9) . .
O18 W4 O15 82.7(8) . .
O19 W5 O20 101.8(13) . .
O19 W5 O18 99.6(11) . .
O20 W5 O18 95.1(10) . .
O19 W5 O22 98.5(11) . .
O20 W5 O22 96.1(11) . .
O18 W5 O22 156.2(10) . .
O19 W5 O3 91.6(12) . .
O20 W5 O3 166.2(10) . .
O18 W5 O3 79.2(9) . .
O22 W5 O3 85.1(10) . .
O19 W5 O21 170.3(11) . .
O20 W5 O21 86.2(10) . .
O18 W5 O21 85.0(9) . .
O22 W5 O21 75.0(8) . .
O3 W5 O21 80.8(9) . .
O19 W5 Dy1' 142.5(13) . .
O20 W5 Dy1' 40.7(11) . .
O18 W5 Dy1' 85.7(9) . .
O22 W5 Dy1' 89.2(9) . .
O3 W5 Dy1' 125.8(10) . .
O21 W5 Dy1' 46.0(9) . .
O23 W6 O24 101.7(12) . .
O23 W6 O22 95.5(11) . .
O24 W6 O22 96.2(11) . .
O23 W6 O25 104.0(11) . .
O24 W6 O25 96.9(10) . .
O22 W6 O25 153.6(9) . .
O23 W6 O9 93.4(11) . .
O24 W6 O9 164.7(9) . .
O22 W6 O9 84.3(10) . .
O25 W6 O9 77.2(9) . .
O23 W6 O21 168.4(11) . .
O24 W6 O21 84.8(10) . .
O22 W6 O21 74.1(8) . .
O25 W6 O21 84.4(9) . .
O9 W6 O21 80.6(9) . .
O23 W6 Dy1' 140.2(12) . .
O24 W6 Dy1' 38.5(10) . .
O22 W6 Dy1' 90.2(10) . .
O25 W6 Dy1' 86.0(10) . .
O9 W6 Dy1' 126.3(9) . .
O21 W6 Dy1' 47.0(9) . .
O26 W7 O25 104.8(11) . .
O26 W7 O29 98.1(10) . .
O25 W7 O29 156.5(11) . .
O26 W7 O27 99.8(12) . .
O25 W7 O27 94.0(10) . .
O29 W7 O27 87.3(10) . .
O26 W7 O8 100.8(12) . .
O25 W7 O8 84.4(10) . .
O29 W7 O8 86.1(10) . .
O27 W7 O8 159.1(9) . .
O26 W7 O28 170.4(9) . .
O25 W7 O28 83.1(9) . .
O29 W7 O28 74.7(9) . .
O27 W7 O28 73.8(8) . .
O8 W7 O28 85.3(9) . .
O30 W8 O31 103.2(11) . .
O30 W8 O32 102.4(10) . .
O31 W8 O32 89.3(11) . .
O30 W8 O29 100.4(11) . .
O31 W8 O29 89.4(11) . .
O32 W8 O29 156.8(9) . .
O30 W8 O13 100.9(10) . .
O31 W8 O13 155.9(10) . .
O32 W8 O13 86.2(10) . .
O29 W8 O13 85.6(10) . .
O30 W8 O28 173.5(9) . .
O31 W8 O28 74.3(9) . .
O32 W8 O28 83.7(8) . .
O29 W8 O28 73.7(8) . .
O13 W8 O28 81.7(8) . .
O30 W8 W11' 127.7(12) . .
O31 W8 W11' 24.8(12) . .
O32 W8 W11' 87.5(12) . .
O29 W8 W11' 81.7(12) . .
O13 W8 W11' 131.2(12) . .
O28 W8 W11' 49.5(11) . .
O33 W9 O34 105.6(12) . .
O33 W9 O32 102.0(11) . .
O34 W9 O32 91.1(10) . .
O33 W9 O12 99.4(11) . .
O34 W9 O12 155.0(9) . .
O32 W9 O12 84.2(10) . .
O33 W9 O16 100.1(11) . .
O34 W9 O16 89.2(11) . .
O32 W9 O16 157.0(9) . .
O12 W9 O16 85.9(11) . .
O33 W9 O15 172.2(10) . .
O34 W9 O15 72.4(9) . .
O32 W9 O15 85.6(8) . .
O12 W9 O15 82.7(8) . .
O16 W9 O15 72.5(8) . .
O35 W10 O36 105.4(11) . .
O35 W10 O37 101.9(12) . .
O36 W10 O37 92.5(10) . .
O35 W10 O17 98.8(11) . .
O36 W10 O17 94.2(10) . .
O37 W10 O17 155.7(11) . .
O35 W10 O34 94.2(10) . .
O36 W10 O34 160.4(10) . .
O37 W10 O34 82.8(10) . .
O17 W10 O34 83.1(9) . .
O35 W10 O15 164.0(9) . .
O36 W10 O15 89.3(9) . .
O37 W10 O15 83.5(10) . .
O17 W10 O15 73.3(9) . .
O34 W10 O15 71.3(8) . .
O35 W10 Dy1' 115.2(11) . .
O36 W10 Dy1' 19.1(11) . .
O37 W10 Dy1' 74.7(9) . .
O17 W10 Dy1' 107.7(9) . .
O34 W10 Dy1' 145.8(10) . .
O15 W10 Dy1' 80.7(8) . .
O38 W11 O39 103.9(11) . .
O38 W11 O37 100.6(12) . .
O39 W11 O37 93.0(10) . .
O38 W11 O27 101.3(11) . .
O39 W11 O27 94.3(10) . .
O37 W11 O27 154.5(11) . .
O38 W11 O31 94.3(11) . .
O39 W11 O31 161.9(10) . .
O37 W11 O31 82.6(10) . .
O27 W11 O31 82.9(10) . .
O38 W11 O28 164.5(10) . .
O39 W11 O28 91.1(8) . .
O37 W11 O28 82.1(10) . .
O27 W11 O28 73.3(8) . .
O31 W11 O28 70.9(9) . .
O38 W11 Dy1' 114.6(11) . .
O39 W11 Dy1' 18.2(9) . .
O37 W11 Dy1' 76.8(10) . .
O27 W11 Dy1' 105.4(9) . .
O31 W11 Dy1' 147.0(10) . .
O28 W11 Dy1' 80.9(8) . .
O31 W11' O38 111(3) . .
O31 W11' O37 99(3) . .
O38 W11' O37 97(3) . .
O31 W11' O27 98(3) . .
O38 W11' O27 97(3) . .
O37 W11' O27 152(3) . .
O31 W11' O39 165(4) . .
O38 W11' O39 83(2) . .
O37 W11' O39 78(2) . .
O27 W11' O39 79.3(18) . .
O31 W11' O28 83(3) . .
O38 W11' O28 165(3) . .
O37 W11' O28 85(2) . .
O27 W11' O28 76(2) . .
O39 W11' O28 82.3(18) . .
O31 W11' W8 31.4(16) . .
O38 W11' W8 143(2) . .
O37 W11' W8 95(2) . .
O27 W11' W8 88(2) . .
O39 W11' W8 134(2) . .
O28 W11' W8 51.7(11) . .
N1 Cu1 N4 91.0(15) . .
N1 Cu1 N3 173.4(13) . .
N4 Cu1 N3 82.9(14) . .
N1 Cu1 N2 89.0(14) . .
N4 Cu1 N2 174.5(16) . .
N3 Cu1 N2 97.3(13) . .
N1 Cu1 O4W 84.4(12) . .
N4 Cu1 O4W 89.6(13) . .
N3 Cu1 O4W 93.1(11) . .
N2 Cu1 O4W 95.9(13) . .
N6 Cu2 N6 180.0(7) 2_975 .
N6 Cu2 N5 96.1(5) 2_975 .
N6 Cu2 N5 83.9 . .
N6 Cu2 N5 83.9 2_975 2_975
N6 Cu2 N5 96.1(5) . 2_975
N5 Cu2 N5 180.0(11) . 2_975
C7 N5 Cu2 117.3 . .
C7 N5 H5A 108.0 . .
Cu2 N5 H5A 108.0 . .
C7 N5 H5B 108.0 . .
Cu2 N5 H5B 108.0 . .
H5A N5 H5B 107.2 . .
C8 N6 Cu2 96.6 . .
C8 N6 H6A 112.4 . .
Cu2 N6 H6A 112.4 . .
C8 N6 H6B 112.4 . .
Cu2 N6 H6B 112.4 . .
H6A N6 H6B 110.0 . .
N5 C7 C8 102.3 . .
N5 C7 C9 158.2 . .
C8 C7 C9 99.4 . .
N5 C7 H7A 90.8 . .
C8 C7 H7A 90.8 . .
C9 C7 H7A 90.8 . .
C7 C8 N6 125.4 . .
C7 C8 H8A 106.0 . .
N6 C8 H8A 106.0 . .
C7 C8 H8B 106.0 . .
N6 C8 H8B 106.0 . .
H8A C8 H8B 106.3 . .
C7 C9 H9A 109.5 . .
C7 C9 H9B 109.5 . .
H9A C9 H9B 109.5 . .
C7 C9 H9C 109.5 . .
H9A C9 H9C 109.5 . .
H9B C9 H9C 109.5 . .
C1 N1 Cu1 105(2) . .
C1 N1 H1A 110.7 . .
Cu1 N1 H1A 110.7 . .
C1 N1 H1B 110.7 . .
Cu1 N1 H1B 110.7 . .
H1A N1 H1B 108.8 . .
C2 N2 Cu1 110(2) . .
C2 N2 H2B 109.6 . .
Cu1 N2 H2B 109.6 . .
C2 N2 H2C 109.6 . .
Cu1 N2 H2C 109.6 . .
H2B N2 H2C 108.1 . .
C4 N3 Cu1 109(2) . .
C4 N3 H3A 110.0 . .
Cu1 N3 H3A 110.0 . .
C4 N3 H3B 110.0 . .
Cu1 N3 H3B 110.0 . .
H3A N3 H3B 108.4 . .
C5 N4 Cu1 107(3) . .
C5 N4 H4B 110.3 . .
Cu1 N4 H4B 110.3 . .
C5 N4 H4C 110.3 . .
Cu1 N4 H4C 110.3 . .
H4B N4 H4C 108.5 . .
C2 C1 N1 123(4) . .
C2 C1 H1C 106.6 . .
N1 C1 H1C 106.7 . .
C2 C1 H1D 106.7 . .
N1 C1 H1D 106.7 . .
H1C C1 H1D 106.6 . .
C1 C2 N2 110(3) . .
C1 C2 C3 132(4) . .
N2 C2 C3 117(4) . .
C1 C2 H2A 93.3 . .
N2 C2 H2A 93.3 . .
C3 C2 H2A 93.3 . .
C2 C3 H3C 109.5 . .
C2 C3 H3D 109.5 . .
H3C C3 H3D 109.5 . .
C2 C3 H3E 109.5 . .
H3C C3 H3E 109.5 . .
H3D C3 H3E 109.5 . .
N3 C4 C5 105(4) . .
N3 C4 C6 114(4) . .
C5 C4 C6 119(4) . .
N3 C4 H4A 105.8 . .
C5 C4 H4A 105.8 . .
C6 C4 H4A 105.8 . .
N4 C5 C4 114(4) . .
N4 C5 H5C 108.7 . .
C4 C5 H5C 108.7 . .
N4 C5 H5D 108.7 . .
C4 C5 H5D 108.7 . .
H5C C5 H5D 107.6 . .
C4 C6 H6C 109.5 . .
C4 C6 H6D 109.5 . .
H6C C6 H6D 109.5 . .
C4 C6 H6E 109.5 . .
H6C C6 H6E 109.5 . .
H6D C6 H6E 109.5 . .

loop_
_geom_bond_atom_site_label_1
_geom_bond_atom_site_label_2
_geom_bond_distance
_geom_bond_site_symmetry_2
Dy1 Dy1' 0.87(4) .
Dy1 O39 2.23(2) .
Dy1 O24 2.25(2) .
Dy1 O20 2.33(2) .
Dy1 O36 2.34(2) .
Dy1 O1W 2.41(3) .
Dy1 O11 2.47(2) 1_455
Dy1 O2W 2.48(3) .
Dy1 O3W 2.51(4) .
Dy1' O39 1.66(5) .
Dy1' O36 1.82(4) .
Dy1' O24 2.35(4) .
Dy1' O20 2.47(5) .
Dy1' O21 2.54(5) .
Dy1' O1W 2.77(5) .
Dy1' W11 3.28(4) .
Dy1' W10 3.35(4) .
Dy1' W6 3.48(4) .
Dy1' W5 3.53(4) .
Si1 O28 1.56(2) .
Si1 O4 1.58(2) .
Si1 O21 1.62(2) .
Si1 O15 1.66(2) .
O4W Cu1 2.32(3) .
O1 W1 1.74(3) .
O2 W3 1.92(2) .
O2 W1 1.98(2) .
O3 W1 1.74(2) .
O3 W5 2.14(2) .
O4 W1 2.34(2) .
O4 W3 2.35(2) .
O4 W2 2.38(2) .
O5 W4 1.88(2) .
O5 W1 1.93(2) .
O6 W1 1.90(3) .
O6 W2 1.93(3) .
O7 W2 1.69(2) .
O8 W2 1.89(3) .
O8 W7 1.97(3) .
O9 W2 1.80(2) .
O9 W6 2.09(3) .
O10 W2 1.92(2) .
O10 W3 1.93(2) .
O11 W3 1.67(2) .
O11 Dy1 2.47(2) 1_655
O12 W3 1.88(2) .
O12 W9 1.94(2) .
O13 W3 1.86(2) .
O13 W8 1.99(2) .
O14 W4 1.71(3) .
O15 W4 2.30(2) .
O15 W10 2.32(2) .
O15 W9 2.409(18) .
O16 W4 1.89(2) .
O16 W9 1.96(3) .
O17 W4 1.91(2) .
O17 W10 1.97(3) .
O18 W5 1.88(2) .
O18 W4 1.92(2) .
O19 W5 1.73(3) .
O20 W5 1.76(2) .
O21 W6 2.27(2) .
O21 W5 2.25(2) .
O22 W5 1.94(2) .
O22 W6 1.97(2) .
O23 W6 1.71(2) .
O24 W6 1.80(3) .
O25 W7 1.79(2) .
O25 W6 1.98(2) .
O26 W7 1.69(3) .
O27 W7 1.92(2) .
O27 W11 1.91(2) .
O27 W11' 1.92(6) .
O28 W11' 2.30(6) .
O28 W8 2.380(19) .
O28 W7 2.383(19) .
O28 W11 2.41(2) .
O29 W7 1.90(2) .
O29 W8 1.96(2) .
O30 W8 1.64(2) .
O31 W11' 1.50(5) .
O31 W8 1.86(3) .
O31 W11 2.03(2) .
O32 W9 1.87(3) .
O32 W8 1.93(2) .
O33 W9 1.71(2) .
O34 W9 1.83(2) .
O34 W10 2.03(2) .
O35 W10 1.70(2) .
O36 W10 1.72(2) .
O37 W11' 1.90(6) .
O37 W11 1.90(2) .
O37 W10 1.94(3) .
O38 W11 1.72(2) .
O38 W11' 1.83(6) .
O39 W11 1.81(2) .
O39 W11' 2.32(5) .
W8 W11' 2.97(5) .
Cu1 N1 1.96(3) .
Cu1 N4 1.96(4) .
Cu1 N3 2.05(3) .
Cu1 N2 2.04(3) .
Cu2 N6 2.078(6) 2_975
Cu2 N6 2.078(6) .
Cu2 N5 2.235(6) .
Cu2 N5 2.235(6) 2_975
N5 C7 1.293(4) .
N5 H5A 0.9000 .
N5 H5B 0.9000 .
N6 C8 1.585(4) .
N6 H6A 0.9000 .
N6 H6B 0.9000 .
C7 C8 1.526(4) .
C7 C9 1.531(4) .
C7 H7A 0.9800 .
C8 H8A 0.9700 .
C8 H8B 0.9700 .
C9 H9A 0.9600 .
C9 H9B 0.9600 .
C9 H9C 0.9600 .
N1 C1 1.48(5) .
N1 H1A 0.9000 .
N1 H1B 0.9000 .
N2 C2 1.468(10) .
N2 H2B 0.9000 .
N2 H2C 0.9000 .
N3 C4 1.40(5) .
N3 H3A 0.9000 .
N3 H3B 0.9000 .
N4 C5 1.42(5) .
N4 H4B 0.9000 .
N4 H4C 0.9000 .
C1 C2 1.468(10) .
C1 H1C 0.9700 .
C1 H1D 0.9700 .
C2 C3 1.48(8) .
C2 H2A 0.9800 .
C3 H3C 0.9600 .
C3 H3D 0.9600 .
C3 H3E 0.9600 .
C4 C5 1.43(6) .
C4 C6 1.468(10) .
C4 H4A 0.9800 .
C5 H5C 0.9700 .
C5 H5D 0.9700 .
C6 H6C 0.9600 .
C6 H6D 0.9600 .
C6 H6E 0.9600 .

loop_
_geom_hbond_atom_site_label_D
_geom_hbond_atom_site_label_H
_geom_hbond_atom_site_label_A
_geom_hbond_distance_DH
_geom_hbond_distance_HA
_geom_hbond_distance_DA
_geom_hbond_angle_DHA
_geom_hbond_site_symmetry_A
N1 H1A O35 0.90 2.34 3.20(4) 158.0 2_974
N2 H2B O29 0.90 2.24 3.13(4) 175.0 1_565
N2 H2C O9W 0.90 2.27 3.15(4) 166.0 2_775
N3 H3A O16 0.90 2.10 2.99(4) 168.9 .
N3 H3B O27 0.90 2.22 3.12(4) 175.2 1_565
N4 H4B O31 0.90 2.40 3.29(4) 172.8 2_974
N4 H4B O37 0.90 2.57 3.13(4) 121.0 2_974
N4 H4C O34 0.90 2.37 3.11(4) 140.3 2_974
N5 H5B O1 0.90 2.54 3.08(3) 119.3 2_975
N5 H5B O22 0.90 2.48 3.34(3) 159.8 1_655
N6 H6B O19 0.90 2.21 2.99(3) 144.6 2_875
